data_7223088
loop_
_publ_author_name
'Wang, Chao'
'Huang, Ling ling'
'Lu, Min'
'Zhao, Bei'
'Wang, Yaorong'
'Zhang, Yong'
'Shen, Qi'
'Yao, Yingming'

_publ_section_title
;
 Anionic phenoxy-amido rare-earth complexes as efficient catalysts for
 amidation of aldehydes with amines
;
_journal_name_full 'RSC Adv.'
_journal_paper_doi 10.1039/C5RA20285J
_journal_year 2015
_chemical_formula_moiety 'C56 H86 Cl2 Li2 N3 O4 Si2 Sm'
_chemical_formula_sum 'C56 H86 Cl2 Li2 N3 O4 Si2 Sm'
_chemical_formula_weight 1156.59
_chemical_name_systematic
; 
 ? 
;
_space_group_IT_number 110
_symmetry_cell_setting tetragonal
_symmetry_Int_Tables_number 110
_symmetry_space_group_name_Hall 'I 4bw -2c'
_symmetry_space_group_name_H-M 'I 41 c d'
_atom_sites_solution_hydrogens geom
_atom_sites_solution_primary direct
_atom_sites_solution_secondary difmap
_audit_creation_method SHELXL-97
_audit_update_record
;
2015-07-14 deposited with the CCDC.
2015-10-28 downloaded from the CCDC.
;
_cell_angle_alpha 90.00
_cell_angle_beta 90.00
_cell_angle_gamma 90.00
_cell_formula_units_Z 8
_cell_length_a 21.5582(15)
_cell_length_b 21.5582(15)
_cell_length_c 26.692(2)
_cell_measurement_reflns_used 13253
_cell_measurement_temperature 223(2)
_cell_measurement_theta_max 27.5
_cell_measurement_theta_min 3.1
_cell_volume 12405.3(15)
_computing_cell_refinement CrystalClear
_computing_data_collection CrystalClear
_computing_data_reduction CrystalStructure
_computing_publication_material 'CrystalStructure 3.7.0'
_computing_structure_refinement 'SHELXL-97 (Sheldrick, 1997)'
_computing_structure_solution 'SHELXS-97 (Sheldrick, 1990)'
_diffrn_ambient_temperature 223(2)
_diffrn_detector_area_resol_mean 14.63
_diffrn_measured_fraction_theta_full 0.997
_diffrn_measured_fraction_theta_max 0.997
_diffrn_measurement_device_type 'Rigaku Saturn'
_diffrn_measurement_method \w
_diffrn_radiation_monochromator graphite
_diffrn_radiation_source 'fine-focus sealed tube'
_diffrn_radiation_type MoK\a
_diffrn_radiation_wavelength 0.71075
_diffrn_reflns_av_R_equivalents 0.0523
_diffrn_reflns_av_sigmaI/netI 0.0581
_diffrn_reflns_limit_h_max 18
_diffrn_reflns_limit_h_min -27
_diffrn_reflns_limit_k_max 27
_diffrn_reflns_limit_k_min -21
_diffrn_reflns_limit_l_max 24
_diffrn_reflns_limit_l_min -34
_diffrn_reflns_number 20011
_diffrn_reflns_theta_full 27.49
_diffrn_reflns_theta_max 27.49
_diffrn_reflns_theta_min 3.12
_exptl_absorpt_coefficient_mu 1.114
_exptl_absorpt_correction_T_max 0.801
_exptl_absorpt_correction_T_min 0.562
_exptl_absorpt_correction_type multi-scan
_exptl_absorpt_process_details 'Jacobson, R. (1998) Private communication'
_exptl_crystal_colour colorless
_exptl_crystal_density_diffrn 1.239
_exptl_crystal_density_method 'not measured'
_exptl_crystal_description prism
_exptl_crystal_F_000 4840
_exptl_crystal_size_max 0.40
_exptl_crystal_size_mid 0.30
_exptl_crystal_size_min 0.20
_refine_diff_density_max 0.439
_refine_diff_density_min -0.785
_refine_diff_density_rms 0.075
_refine_ls_abs_structure_details 'Flack H D (1983), Acta Cryst. A39, 876-881'
_refine_ls_abs_structure_Flack 0.04(4)
_refine_ls_extinction_method none
_refine_ls_goodness_of_fit_ref 1.186
_refine_ls_hydrogen_treatment constr
_refine_ls_matrix_type full
_refine_ls_number_parameters 315
_refine_ls_number_reflns 5725
_refine_ls_number_restraints 12
_refine_ls_restrained_S_all 1.189
_refine_ls_R_factor_all 0.0995
_refine_ls_R_factor_gt 0.0737
_refine_ls_shift/su_max 0.000
_refine_ls_shift/su_mean 0.000
_refine_ls_structure_factor_coef Fsqd
_refine_ls_weighting_details 'calc w=1/[\s^2^(Fo^2^)+(0.0353P)^2^+46.9943P] where P=(Fo^2^+2Fc^2^)/3'
_refine_ls_weighting_scheme calc
_refine_ls_wR_factor_gt 0.1341
_refine_ls_wR_factor_ref 0.1447
_reflns_number_gt 4246
_reflns_number_total 5725
_reflns_threshold_expression >2sigma(I)
_cod_data_source_file c5ra20285j2.cif
_cod_data_source_block complex5
_cod_original_cell_volume 12405.2(17)
_cod_database_code 7223088

loop_
_symmetry_equiv_pos_as_xyz
'x, y, z'
'-y, x+1/2, z+1/4'
'-x+1/2, -y+1/2, z+1/2'
'y+1/2, -x, z+3/4'
'-x, y, z+1/2'
'y, x+1/2, z+3/4'
'x+1/2, -y+1/2, z'
'-y+1/2, -x, z+1/4'
'x+1/2, y+1/2, z+1/2'
'-y+1/2, x+1, z+3/4'
'-x+1, -y+1, z+1'
'y+1, -x+1/2, z+5/4'
'-x+1/2, y+1/2, z+1'
'y+1/2, x+1, z+5/4'
'x+1, -y+1, z+1/2'
'-y+1, -x+1/2, z+3/4'

loop_
_atom_site_label
_atom_site_type_symbol
_atom_site_fract_x
_atom_site_fract_y
_atom_site_fract_z
_atom_site_U_iso_or_equiv
_atom_site_adp_type
_atom_site_occupancy
_atom_site_symmetry_multiplicity
_atom_site_calc_flag
_atom_site_refinement_flags
_atom_site_disorder_assembly
_atom_site_disorder_group
Sm1 Sm 0.5000 0.5000 0.12371(9) 0.04025(14) Uani 1 2 d S . .
Cl1 Cl 0.60423(16) 0.83060(14) 0.10578(14) 0.1035(12) Uani 1 1 d . B .
Si1 Si 0.51687(14) 0.43206(14) 0.00707(11) 0.0633(7) Uani 1 1 d . B .
O1 O 0.3995(2) 0.5063(2) 0.1510(2) 0.0424(13) Uani 1 1 d . . .
O2 O 0.6338(4) 0.5741(4) 0.2570(3) 0.093(3) Uani 1 1 d D . .
N1 N 0.5079(3) 0.5891(3) 0.1776(3) 0.0453(17) Uani 1 1 d . . .
N2 N 0.5000 0.5000 0.0377(4) 0.050(2) Uani 1 2 d S . .
C1 C 0.3661(4) 0.5566(3) 0.1638(3) 0.0380(18) Uani 1 1 d . . .
C2 C 0.3063(4) 0.5668(4) 0.1457(3) 0.0420(19) Uani 1 1 d . . .
C3 C 0.2758(4) 0.6213(4) 0.1609(3) 0.046(2) Uani 1 1 d . . .
H3 H 0.2355 0.6286 0.1488 0.055 Uiso 1 1 calc R . .
C4 C 0.3023(4) 0.6654(4) 0.1932(3) 0.046(2) Uani 1 1 d . A .
C5 C 0.3605(4) 0.6521(4) 0.2109(3) 0.046(2) Uani 1 1 d . A .
H5 H 0.3792 0.6799 0.2335 0.056 Uiso 1 1 calc R . .
C6 C 0.3930(4) 0.5993(3) 0.1970(3) 0.0381(18) Uani 1 1 d . . .
C7 C 0.2731(4) 0.5199(4) 0.1117(4) 0.055(2) Uani 1 1 d . . .
C8 C 0.3077(5) 0.5107(5) 0.0617(4) 0.063(3) Uani 1 1 d . . .
H8A H 0.3058 0.5487 0.0422 0.095 Uiso 1 1 calc R . .
H8B H 0.2885 0.4773 0.0430 0.095 Uiso 1 1 calc R . .
H8C H 0.3508 0.5005 0.0683 0.095 Uiso 1 1 calc R . .
C9 C 0.2652(5) 0.4578(4) 0.1386(4) 0.071(3) Uani 1 1 d . . .
H9A H 0.3057 0.4400 0.1453 0.107 Uiso 1 1 calc R . .
H9B H 0.2416 0.4297 0.1176 0.107 Uiso 1 1 calc R . .
H9C H 0.2434 0.4643 0.1699 0.107 Uiso 1 1 calc R . .
C10 C 0.2065(4) 0.5412(4) 0.0962(4) 0.062(3) Uani 1 1 d . . .
H10A H 0.1816 0.5476 0.1260 0.093 Uiso 1 1 calc R . .
H10B H 0.1874 0.5094 0.0755 0.093 Uiso 1 1 calc R . .
H10C H 0.2091 0.5796 0.0774 0.093 Uiso 1 1 calc R . .
C11 C 0.2684(4) 0.7262(4) 0.2070(4) 0.061(3) Uani 1 1 d . . .
C12 C 0.3105(10) 0.7755(10) 0.2286(9) 0.064(5) Uiso 0.50 1 d P A 1
C12' C 0.2988(10) 0.7572(10) 0.2543(9) 0.062(5) Uiso 0.50 1 d P A 2
C13 C 0.2559(5) 0.7619(5) 0.1581(5) 0.093(4) Uani 1 1 d . A .
H13A H 0.2333 0.7997 0.1656 0.140 Uiso 1 1 calc R . .
H13B H 0.2314 0.7363 0.1357 0.140 Uiso 1 1 calc R . .
H13C H 0.2950 0.7722 0.1423 0.140 Uiso 1 1 calc R . .
C14 C 0.2054(6) 0.7103(6) 0.2292(5) 0.109(5) Uani 1 1 d . A .
H14A H 0.2111 0.6904 0.2615 0.163 Uiso 1 1 calc R . .
H14B H 0.1836 0.6824 0.2068 0.163 Uiso 1 1 calc R . .
H14C H 0.1814 0.7480 0.2334 0.163 Uiso 1 1 calc R . .
C15 C 0.4576(4) 0.5876(4) 0.2168(3) 0.049(2) Uani 1 1 d . B .
H15A H 0.4670 0.6189 0.2423 0.059 Uiso 1 1 calc R . .
H15B H 0.4583 0.5470 0.2333 0.059 Uiso 1 1 calc R . .
C16 C 0.5288(3) 0.6477(4) 0.1643(3) 0.046(2) Uani 1 1 d . B .
C17 C 0.5098(4) 0.7045(5) 0.1837(5) 0.062(3) Uani 1 1 d . . .
H17 H 0.4789 0.7054 0.2085 0.074 Uiso 1 1 calc R B .
C18 C 0.5354(5) 0.7598(4) 0.1673(4) 0.062(3) Uani 1 1 d . B .
H18 H 0.5244 0.7975 0.1826 0.074 Uiso 1 1 calc R . .
C19 C 0.5768(4) 0.7589(4) 0.1287(5) 0.067(3) Uani 1 1 d . . .
C20 C 0.5968(5) 0.7045(5) 0.1087(4) 0.074(3) Uani 1 1 d . B .
H20 H 0.6264 0.7045 0.0829 0.089 Uiso 1 1 calc R . .
C21 C 0.5736(4) 0.6502(4) 0.1265(4) 0.062(3) Uani 1 1 d . . .
H21 H 0.5883 0.6128 0.1129 0.074 Uiso 1 1 calc R B .
C22 C 0.4451(5) 0.3919(5) -0.0157(5) 0.092(4) Uani 1 1 d . . .
H22A H 0.4169 0.3856 0.0122 0.138 Uiso 1 1 calc R B .
H22B H 0.4562 0.3520 -0.0300 0.138 Uiso 1 1 calc R . .
H22C H 0.4251 0.4172 -0.0410 0.138 Uiso 1 1 calc R . .
C23 C 0.5584(5) 0.3764(4) 0.0501(4) 0.067(3) Uani 1 1 d . . .
H23A H 0.5942 0.3969 0.0647 0.101 Uiso 1 1 calc R B .
H23B H 0.5720 0.3405 0.0312 0.101 Uiso 1 1 calc R . .
H23C H 0.5305 0.3634 0.0766 0.101 Uiso 1 1 calc R . .
C24 C 0.5698(6) 0.4420(6) -0.0493(4) 0.098(4) Uani 1 1 d . . .
H24A H 0.5488 0.4665 -0.0746 0.147 Uiso 1 1 calc R B .
H24B H 0.5800 0.4016 -0.0630 0.147 Uiso 1 1 calc R . .
H24C H 0.6075 0.4630 -0.0391 0.147 Uiso 1 1 calc R . .
C25 C 0.6099(11) 0.6268(9) 0.2837(8) 0.082(4) Uiso 0.50 1 d PD B 1
C26 C 0.6543(11) 0.6376(10) 0.3256(10) 0.082(4) Uiso 0.50 1 d PD B 1
C27 C 0.6890(12) 0.5744(10) 0.3273(8) 0.082(4) Uiso 0.50 1 d PD B 1
C28 C 0.6959(6) 0.5596(12) 0.2732(8) 0.082(4) Uiso 0.50 1 d PD B 1
C25' C 0.5997(12) 0.6006(15) 0.2977(8) 0.113(6) Uiso 0.50 1 d PD B 2
C26' C 0.6470(12) 0.6131(16) 0.3371(12) 0.113(6) Uiso 0.50 1 d PD B 2
C27' C 0.7090(13) 0.5880(14) 0.3178(12) 0.113(6) Uiso 0.50 1 d PD B 2
C28' C 0.6822(11) 0.5418(11) 0.2827(11) 0.113(6) Uiso 0.50 1 d PD B 2
Li1 Li 0.5965(7) 0.5605(8) 0.1953(7) 0.064(5) Uani 1 1 d . . .

loop_
_atom_site_aniso_label
_atom_site_aniso_U_11
_atom_site_aniso_U_22
_atom_site_aniso_U_33
_atom_site_aniso_U_23
_atom_site_aniso_U_13
_atom_site_aniso_U_12
Sm1 0.0425(3) 0.0363(3) 0.0419(2) 0.000 0.000 0.0012(3)
Cl1 0.096(2) 0.0722(19) 0.143(3) 0.0174(19) -0.001(2) -0.0340(16)
Si1 0.0735(19) 0.0695(18) 0.0467(14) -0.0108(14) 0.0076(14) -0.0128(15)
O1 0.027(2) 0.040(3) 0.061(4) -0.002(3) -0.002(2) 0.005(2)
O2 0.081(5) 0.120(6) 0.077(5) -0.046(5) -0.033(4) 0.034(5)
N1 0.033(4) 0.044(4) 0.058(5) -0.003(3) 0.001(3) 0.001(3)
N2 0.061(7) 0.047(6) 0.042(6) 0.000 0.000 -0.005(5)
C1 0.038(4) 0.036(4) 0.039(5) -0.002(4) 0.002(4) 0.007(3)
C2 0.042(5) 0.043(5) 0.041(5) -0.001(4) 0.008(4) 0.008(4)
C3 0.034(4) 0.054(5) 0.050(5) 0.012(4) 0.000(4) 0.002(4)
C4 0.041(5) 0.053(5) 0.044(5) -0.009(4) -0.001(4) -0.001(4)
C5 0.048(5) 0.044(5) 0.047(5) -0.006(4) -0.005(4) -0.009(4)
C6 0.045(5) 0.034(4) 0.036(4) 0.000(3) -0.004(4) -0.001(3)
C7 0.052(5) 0.040(4) 0.072(7) 0.006(4) -0.008(5) 0.003(4)
C8 0.066(7) 0.076(7) 0.048(6) -0.018(5) -0.006(5) 0.008(5)
C9 0.068(7) 0.059(6) 0.087(9) 0.004(5) -0.001(6) -0.005(5)
C10 0.043(5) 0.060(6) 0.083(7) -0.003(5) -0.020(5) -0.007(4)
C11 0.046(6) 0.052(6) 0.085(8) -0.003(5) 0.001(5) 0.011(4)
C13 0.077(8) 0.064(7) 0.140(12) 0.013(7) 0.018(8) 0.015(6)
C14 0.130(12) 0.086(9) 0.111(12) 0.005(8) 0.062(10) 0.038(8)
C15 0.058(6) 0.043(5) 0.045(5) -0.010(4) -0.004(4) 0.004(4)
C16 0.022(4) 0.063(6) 0.052(6) -0.011(4) -0.012(4) 0.000(4)
C17 0.051(6) 0.050(6) 0.084(8) -0.013(5) -0.002(5) 0.008(4)
C18 0.058(6) 0.043(5) 0.083(8) -0.013(5) -0.007(5) -0.001(5)
C19 0.051(5) 0.058(6) 0.092(8) 0.030(6) -0.007(6) -0.030(4)
C20 0.074(7) 0.061(6) 0.088(9) -0.012(6) 0.007(6) -0.012(6)
C21 0.048(5) 0.049(5) 0.090(7) -0.022(6) -0.006(6) -0.012(4)
C22 0.096(9) 0.092(9) 0.088(9) -0.054(7) -0.015(7) -0.035(7)
C23 0.071(7) 0.059(6) 0.072(7) -0.011(5) 0.012(6) -0.001(5)
C24 0.112(10) 0.121(11) 0.061(8) 0.005(7) 0.042(7) -0.002(9)
Li1 0.045(9) 0.075(11) 0.073(12) -0.028(9) -0.019(8) 0.014(8)

loop_
_atom_type_symbol
_atom_type_description
_atom_type_scat_dispersion_real
_atom_type_scat_dispersion_imag
_atom_type_scat_source
C C 0.0033 0.0016 'International Tables Vol C Tables 4.2.6.8 and 6.1.1.4'
H H 0.0000 0.0000 'International Tables Vol C Tables 4.2.6.8 and 6.1.1.4'
N N 0.0061 0.0033 'International Tables Vol C Tables 4.2.6.8 and 6.1.1.4'
O O 0.0106 0.0060 'International Tables Vol C Tables 4.2.6.8 and 6.1.1.4'
Sm Sm -0.1638 3.4418 'International Tables Vol C Tables 4.2.6.8 and 6.1.1.4'
Si Si 0.0817 0.0704 'International Tables Vol C Tables 4.2.6.8 and 6.1.1.4'
Cl Cl 0.1484 0.1585 'International Tables Vol C Tables 4.2.6.8 and 6.1.1.4'
Li Li -0.0003 0.0001 'International Tables Vol C Tables 4.2.6.8 and 6.1.1.4'

loop_
_geom_angle_atom_site_label_1
_geom_angle_atom_site_label_2
_geom_angle_atom_site_label_3
_geom_angle
_geom_angle_site_symmetry_1
_geom_angle_site_symmetry_3
O1 Sm1 O1 142.9(3) 11_554 .
O1 Sm1 N2 108.56(15) 11_554 .
O1 Sm1 N2 108.56(15) . .
O1 Sm1 N1 77.9(2) 11_554 .
O1 Sm1 N1 80.2(2) . .
N2 Sm1 N1 126.75(18) . .
O1 Sm1 N1 80.2(2) 11_554 11_554
O1 Sm1 N1 77.9(2) . 11_554
N2 Sm1 N1 126.75(18) . 11_554
N1 Sm1 N1 106.5(4) . 11_554
O1 Sm1 Li1 36.5(3) 11_554 .
O1 Sm1 Li1 114.4(3) . .
N2 Sm1 Li1 127.9(4) . .
N1 Sm1 Li1 41.5(3) . .
N1 Sm1 Li1 90.8(4) 11_554 .
O1 Sm1 Li1 114.4(3) 11_554 11_554
O1 Sm1 Li1 36.5(3) . 11_554
N2 Sm1 Li1 127.9(4) . 11_554
N1 Sm1 Li1 90.8(4) . 11_554
N1 Sm1 Li1 41.5(3) 11_554 11_554
Li1 Sm1 Li1 104.2(7) . 11_554
O1 Sm1 Si1 114.25(15) 11_554 11_554
O1 Sm1 Si1 99.32(16) . 11_554
N2 Sm1 Si1 25.86(6) . 11_554
N1 Sm1 Si1 102.00(19) . 11_554
N1 Sm1 Si1 150.33(19) 11_554 11_554
Li1 Sm1 Si1 116.5(4) . 11_554
Li1 Sm1 Si1 131.3(3) 11_554 11_554
N2 Si1 C22 112.0(4) . .
N2 Si1 C23 110.6(5) . .
C22 Si1 C23 107.2(5) . .
N2 Si1 C24 114.1(5) . .
C22 Si1 C24 106.9(6) . .
C23 Si1 C24 105.6(6) . .
C1 O1 Li1 119.0(7) . 11_554
C1 O1 Sm1 129.4(5) . .
Li1 O1 Sm1 96.5(5) 11_554 .
C28' O2 C25' 101.8(19) . .
C28' O2 C25 114.1(16) . .
C25' O2 C25 28.8(15) . .
C28' O2 C28 22.0(16) . .
C25' O2 C28 109.6(16) . .
C25 O2 C28 110.8(14) . .
C28' O2 Li1 131.7(13) . .
C25' O2 Li1 120.9(14) . .
C25 O2 Li1 114.2(11) . .
C28 O2 Li1 129.4(11) . .
C16 N1 C15 115.5(7) . .
C16 N1 Li1 91.7(7) . .
C15 N1 Li1 120.1(8) . .
C16 N1 Sm1 126.6(6) . .
C15 N1 Sm1 110.4(5) . .
Li1 N1 Sm1 87.9(5) . .
Si1 N2 Si1 123.1(7) . 11_554
Si1 N2 Sm1 118.5(3) . .
Si1 N2 Sm1 118.5(3) 11_554 .
O1 C1 C2 122.3(7) . .
O1 C1 C6 117.9(7) . .
C2 C1 C6 119.8(7) . .
O1 C1 Li1 35.9(5) . 11_554
C2 C1 Li1 121.1(6) . 11_554
C6 C1 Li1 106.6(7) . 11_554
C1 C2 C3 117.7(7) . .
C1 C2 C7 122.1(7) . .
C3 C2 C7 120.2(7) . .
C4 C3 C2 123.5(8) . .
C4 C3 H3 118.3 . .
C2 C3 H3 118.3 . .
C5 C4 C3 116.3(8) . .
C5 C4 C11 121.9(8) . .
C3 C4 C11 121.8(7) . .
C4 C5 C6 122.7(8) . .
C4 C5 H5 118.6 . .
C6 C5 H5 118.6 . .
C5 C6 C1 120.0(7) . .
C5 C6 C15 120.5(7) . .
C1 C6 C15 119.6(7) . .
C9 C7 C2 110.4(8) . .
C9 C7 C8 110.4(8) . .
C2 C7 C8 111.8(7) . .
C9 C7 C10 106.2(8) . .
C2 C7 C10 113.1(7) . .
C8 C7 C10 104.7(8) . .
C7 C8 H8A 109.5 . .
C7 C8 H8B 109.5 . .
H8A C8 H8B 109.5 . .
C7 C8 H8C 109.5 . .
H8A C8 H8C 109.5 . .
H8B C8 H8C 109.5 . .
C7 C9 H9A 109.5 . .
C7 C9 H9B 109.5 . .
H9A C9 H9B 109.5 . .
C7 C9 H9C 109.5 . .
H9A C9 H9C 109.5 . .
H9B C9 H9C 109.5 . .
C7 C10 H10A 109.5 . .
C7 C10 H10B 109.5 . .
H10A C10 H10B 109.5 . .
C7 C10 H10C 109.5 . .
H10A C10 H10C 109.5 . .
H10B C10 H10C 109.5 . .
C12 C11 C14 123.2(12) . .
C12 C11 C13 94.4(11) . .
C14 C11 C13 106.7(9) . .
C12 C11 C4 113.7(10) . .
C14 C11 C4 108.9(8) . .
C13 C11 C4 107.8(9) . .
C12 C11 C12' 31.2(10) . .
C14 C11 C12' 99.0(13) . .
C13 C11 C12' 122.8(12) . .
C4 C11 C12' 110.7(10) . .
C11 C13 H13A 109.5 . .
C11 C13 H13B 109.5 . .
H13A C13 H13B 109.5 . .
C11 C13 H13C 109.5 . .
H13A C13 H13C 109.5 . .
H13B C13 H13C 109.5 . .
C11 C14 H14A 109.5 . .
C11 C14 H14B 109.5 . .
H14A C14 H14B 109.5 . .
C11 C14 H14C 109.5 . .
H14A C14 H14C 109.5 . .
H14B C14 H14C 109.5 . .
N1 C15 C6 114.6(7) . .
N1 C15 H15A 108.6 . .
C6 C15 H15A 108.6 . .
N1 C15 H15B 108.6 . .
C6 C15 H15B 108.6 . .
H15A C15 H15B 107.6 . .
N1 C16 C17 127.6(8) . .
N1 C16 C21 116.4(8) . .
C17 C16 C21 116.0(9) . .
C18 C17 C16 121.5(10) . .
C18 C17 H17 119.2 . .
C16 C17 H17 119.2 . .
C19 C18 C17 119.1(9) . .
C19 C18 H18 120.4 . .
C17 C18 H18 120.4 . .
C20 C19 C18 121.2(9) . .
C20 C19 Cl1 120.9(9) . .
C18 C19 Cl1 117.9(9) . .
C19 C20 C21 119.3(10) . .
C19 C20 H20 120.4 . .
C21 C20 H20 120.4 . .
C20 C21 C16 122.7(9) . .
C20 C21 H21 118.7 . .
C16 C21 H21 118.7 . .
Si1 C22 H22A 109.5 . .
Si1 C22 H22B 109.5 . .
H22A C22 H22B 109.5 . .
Si1 C22 H22C 109.5 . .
H22A C22 H22C 109.5 . .
H22B C22 H22C 109.5 . .
Si1 C23 H23A 109.5 . .
Si1 C23 H23B 109.5 . .
H23A C23 H23B 109.5 . .
Si1 C23 H23C 109.5 . .
H23A C23 H23C 109.5 . .
H23B C23 H23C 109.5 . .
Si1 C24 H24A 109.5 . .
Si1 C24 H24B 109.5 . .
H24A C24 H24B 109.5 . .
Si1 C24 H24C 109.5 . .
H24A C24 H24C 109.5 . .
H24B C24 H24C 109.5 . .
O2 C25 C26 105.3(16) . .
C25 C26 C27 101.3(18) . .
C28 C27 C26 102.0(19) . .
O2 C28 C27 98.8(16) . .
O2 C25' C26' 105(2) . .
C25' C26' C27' 107(2) . .
C28' C27' C26' 96(2) . .
O2 C28' C27' 105(2) . .
O2 Li1 O1 131.7(10) . 11_554
O2 Li1 N1 123.8(9) . .
O1 Li1 N1 97.4(7) 11_554 .
O2 Li1 C1 106.6(8) . 11_554
O1 Li1 C1 25.1(3) 11_554 11_554
N1 Li1 C1 118.2(7) . 11_554
O2 Li1 Sm1 154.3(10) . .
O1 Li1 Sm1 47.0(4) 11_554 .
N1 Li1 Sm1 50.6(4) . .
C1 Li1 Sm1 68.2(4) 11_554 .

loop_
_geom_bond_atom_site_label_1
_geom_bond_atom_site_label_2
_geom_bond_distance
_geom_bond_site_symmetry_2
Sm1 O1 2.289(5) 11_554
Sm1 O1 2.289(5) .
Sm1 N2 2.295(10) .
Sm1 N1 2.406(7) .
Sm1 N1 2.406(7) 11_554
Sm1 Li1 3.110(15) .
Sm1 Li1 3.110(15) 11_554
Sm1 Si1 3.460(3) 11_554
Cl1 C19 1.765(9) .
Si1 N2 1.717(6) .
Si1 C22 1.874(10) .
Si1 C23 1.887(11) .
Si1 C24 1.900(10) .
O1 C1 1.347(9) .
O1 Li1 1.863(17) 11_554
O2 C28' 1.429(10) .
O2 C25' 1.433(10) .
O2 C25 1.438(10) .
O2 C28 1.440(10) .
O2 Li1 1.857(17) .
N1 C16 1.388(11) .
N1 C15 1.506(11) .
N1 Li1 2.063(16) .
N2 Si1 1.717(6) 11_554
C1 C2 1.394(11) .
C1 C6 1.403(10) .
C1 Li1 2.778(18) 11_554
C2 C3 1.407(11) .
C2 C7 1.537(12) .
C3 C4 1.405(12) .
C3 H3 0.9400 .
C4 C5 1.372(11) .
C4 C11 1.546(12) .
C5 C6 1.387(12) .
C5 H5 0.9400 .
C6 C15 1.511(11) .
C7 C9 1.529(13) .
C7 C8 1.542(13) .
C7 C10 1.564(12) .
C8 H8A 0.9700 .
C8 H8B 0.9700 .
C8 H8C 0.9700 .
C9 H9A 0.9700 .
C9 H9B 0.9700 .
C9 H9C 0.9700 .
C10 H10A 0.9700 .
C10 H10B 0.9700 .
C10 H10C 0.9700 .
C11 C12 1.51(2) .
C11 C14 1.520(15) .
C11 C13 1.538(17) .
C11 C12' 1.57(2) .
C13 H13A 0.9700 .
C13 H13B 0.9700 .
C13 H13C 0.9700 .
C14 H14A 0.9700 .
C14 H14B 0.9700 .
C14 H14C 0.9700 .
C15 H15A 0.9800 .
C15 H15B 0.9800 .
C16 C17 1.391(12) .
C16 C21 1.397(13) .
C17 C18 1.385(14) .
C17 H17 0.9400 .
C18 C19 1.363(14) .
C18 H18 0.9400 .
C19 C20 1.358(14) .
C20 C21 1.360(13) .
C20 H20 0.9400 .
C21 H21 0.9400 .
C22 H22A 0.9700 .
C22 H22B 0.9700 .
C22 H22C 0.9700 .
C23 H23A 0.9700 .
C23 H23B 0.9700 .
C23 H23C 0.9700 .
C24 H24A 0.9700 .
C24 H24B 0.9700 .
C24 H24C 0.9700 .
C25 C26 1.491(18) .
C26 C27 1.553(18) .
C27 C28 1.488(10) .
C25' C26' 1.488(19) .
C26' C27' 1.532(18) .
C27' C28' 1.483(9) .
Li1 O1 1.863(17) 11_554
Li1 C1 2.778(18) 11_554
